data_2225514
loop_
_publ_author_name
'Wei, Jing-Yuan'
'Song, De-Guang'
'Wang, Da-Cheng'
'Deng, Xu-Ming'
'Liu, Ju-Xiong'
'Liu, Bo'

_publ_section_title
;
 (<i>E</i>)-<i>N</i>'-(2,5-Dimethoxybenzylidene)-2,4-dihydroxybenzohydrazide
;
_journal_coeditor_code HB5375
_journal_issue 4
_journal_name_full 'Acta Crystallographica Section E'
_journal_page_first o996
_journal_paper_doi 10.1107/S160053681001130X
_journal_volume 66
_journal_year 2010
_chemical_formula_iupac 'C16 H16 N2 O5'
_chemical_formula_moiety 'C16 H16 N2 O5'
_chemical_formula_sum 'C16 H16 N2 O5'
_chemical_formula_weight 316.31
_chemical_name_systematic
;
(<i>E</i>)-<i>N</i>'-(2,5-Dimethoxybenzylidene)-2,4-dihydroxybenzohydrazide
;
_space_group_IT_number 14
_symmetry_cell_setting monoclinic
_symmetry_space_group_name_Hall '-P 2ybc'
_symmetry_space_group_name_H-M 'P 1 21/c 1'
_atom_sites_solution_hydrogens geom
_atom_sites_solution_primary direct
_atom_sites_solution_secondary difmap
_cell_angle_alpha 90.00
_cell_angle_beta 99.80(3)
_cell_angle_gamma 90.00
_cell_formula_units_Z 4
_cell_length_a 7.8600(16)
_cell_length_b 15.358(3)
_cell_length_c 12.425(3)
_cell_measurement_reflns_used 1224
_cell_measurement_temperature 295
_cell_measurement_theta_max 22.43
_cell_measurement_theta_min 2.65
_cell_volume 1478.0(6)
_computing_cell_refinement 'SAINT (Siemens, 1996)'
_computing_data_collection 'SMART (Siemens, 1996)'
_computing_data_reduction 'SAINT (Siemens, 1996)'
_computing_molecular_graphics 'SHELXTL (Sheldrick, 2008)'
_computing_publication_material 'SHELXTL (Sheldrick, 2008)'
_computing_structure_refinement 'SHELXL97 (Sheldrick, 2008)'
_computing_structure_solution 'SHELXS97 (Sheldrick, 2008)'
_diffrn_ambient_temperature 295
_diffrn_measured_fraction_theta_full 0.999
_diffrn_measured_fraction_theta_max 0.999
_diffrn_measurement_device_type 'Bruker SMART CCD'
_diffrn_measurement_method '\f and \w scans'
_diffrn_radiation_monochromator graphite
_diffrn_radiation_source 'fine-focus sealed tube'
_diffrn_radiation_type MoK\a
_diffrn_radiation_wavelength 0.71073
_diffrn_reflns_av_R_equivalents 0.0392
_diffrn_reflns_av_sigmaI/netI 0.0441
_diffrn_reflns_limit_h_max 8
_diffrn_reflns_limit_h_min -9
_diffrn_reflns_limit_k_max 18
_diffrn_reflns_limit_k_min -17
_diffrn_reflns_limit_l_max 14
_diffrn_reflns_limit_l_min -13
_diffrn_reflns_number 7757
_diffrn_reflns_theta_full 25.05
_diffrn_reflns_theta_max 25.05
_diffrn_reflns_theta_min 2.13
_diffrn_standards_decay_% 0
_diffrn_standards_number 0
_exptl_absorpt_coefficient_mu 0.107
_exptl_absorpt_correction_T_max 0.984
_exptl_absorpt_correction_T_min 0.981
_exptl_absorpt_correction_type multi-scan
_exptl_absorpt_process_details '(SADABS; Sheldrick, 1996)'
_exptl_crystal_colour 'light yellow'
_exptl_crystal_density_diffrn 1.421
_exptl_crystal_density_method 'not measured'
_exptl_crystal_description block
_exptl_crystal_F_000 664
_exptl_crystal_size_max 0.18
_exptl_crystal_size_mid 0.17
_exptl_crystal_size_min 0.15
_refine_diff_density_max 0.148
_refine_diff_density_min -0.201
_refine_ls_extinction_method none
_refine_ls_goodness_of_fit_ref 1.019
_refine_ls_hydrogen_treatment constr
_refine_ls_matrix_type full
_refine_ls_number_parameters 212
_refine_ls_number_reflns 2626
_refine_ls_number_restraints 0
_refine_ls_restrained_S_all 1.019
_refine_ls_R_factor_all 0.0773
_refine_ls_R_factor_gt 0.0433
_refine_ls_shift/su_max 0.000
_refine_ls_shift/su_mean 0.000
_refine_ls_structure_factor_coef Fsqd
_refine_ls_weighting_details 'calc w=1/[\s^2^(Fo^2^)+(0.0464P)^2^+0.2321P] where P=(Fo^2^+2Fc^2^)/3'
_refine_ls_weighting_scheme calc
_refine_ls_wR_factor_gt 0.0953
_refine_ls_wR_factor_ref 0.1121
_reflns_number_gt 1698
_reflns_number_total 2626
_reflns_threshold_expression I>2\s(I)
_cod_data_source_file hb5375.cif
_cod_data_source_block I
_cod_depositor_comments
;
The following automatic conversions were performed:
'_symmetry_cell_setting' value 'Monoclinic' changed to 'monoclinic'
according to '/home/saulius/struct/CIF-dictionaries/cif_core.dic'
dictionary named 'cif_core.dic' version 2.4.1 from 2010-06-29.

Automatic conversion script
Id: cif_fix_enum 1527 2010-12-29 10:47:43Z saulius 
;
_cod_original_cell_volume 1478.0(5)
_cod_original_sg_symbol_H-M 'P 21/c'
_cod_database_code 2225514
_cod_database_fobs_code 2225514

loop_
_symmetry_equiv_pos_as_xyz
'x, y, z'
'-x, y+1/2, -z+1/2'
'-x, -y, -z'
'x, -y-1/2, z-1/2'

loop_
_atom_site_type_symbol
_atom_site_label
_atom_site_fract_x
_atom_site_fract_y
_atom_site_fract_z
_atom_site_U_iso_or_equiv
_atom_site_adp_type
_atom_site_calc_flag
_atom_site_refinement_flags
_atom_site_occupancy
_atom_site_disorder_assembly
_atom_site_disorder_group
O O1 0.5668(2) 0.18995(10) 0.34476(11) 0.0523(5) Uani d . 1 . .
H H1 0.6007 0.2404 0.3438 0.078 Uiso calc R 1 . .
O O2 0.2931(2) -0.02763(10) 0.10807(13) 0.0623(5) Uani d . 1 . .
H H2 0.3162 -0.0573 0.1635 0.093 Uiso calc R 1 . .
O O3 0.6343(2) 0.33256(9) 0.26549(11) 0.0477(4) Uani d . 1 . .
O O4 0.7730(2) 0.58885(10) -0.13674(12) 0.0569(5) Uani d . 1 . .
O O5 1.0792(2) 0.67891(10) 0.28127(12) 0.0529(4) Uani d . 1 . .
N N1 0.6247(2) 0.35121(10) 0.08522(13) 0.0390(5) Uani d . 1 . .
H H1A 0.5957 0.3331 0.0192 0.047 Uiso calc R 1 . .
N N2 0.7069(2) 0.42982(11) 0.10809(13) 0.0390(5) Uani d . 1 . .
C C1 0.5091(3) 0.21858(13) 0.15178(15) 0.0329(5) Uani d . 1 . .
C C2 0.5058(3) 0.16342(13) 0.24143(16) 0.0354(5) Uani d . 1 . .
C C3 0.4396(3) 0.08035(14) 0.22852(16) 0.0391(5) Uani d . 1 . .
H H3 0.4436 0.0439 0.2887 0.047 Uiso calc R 1 . .
C C4 0.3674(3) 0.05154(14) 0.12604(17) 0.0421(6) Uani d . 1 . .
C C5 0.3657(3) 0.10522(15) 0.03614(17) 0.0527(7) Uani d . 1 . .
H H5 0.3168 0.0857 -0.0331 0.063 Uiso calc R 1 . .
C C6 0.4356(3) 0.18663(14) 0.04918(16) 0.0451(6) Uani d . 1 . .
H H6 0.4342 0.2218 -0.0119 0.054 Uiso calc R 1 . .
C C7 0.5915(3) 0.30376(13) 0.17057(16) 0.0368(5) Uani d . 1 . .
C C8 0.7456(3) 0.47279(13) 0.02779(17) 0.0386(5) Uani d . 1 . .
H H8 0.7160 0.4520 -0.0432 0.046 Uiso calc R 1 . .
C C9 0.8368(3) 0.55503(13) 0.04948(16) 0.0365(5) Uani d . 1 . .
C C10 0.8507(3) 0.61312(14) -0.03424(16) 0.0405(5) Uani d . 1 . .
C C11 0.9361(3) 0.69144(14) -0.01112(19) 0.0463(6) Uani d . 1 . .
H H11 0.9448 0.7304 -0.0672 0.056 Uiso calc R 1 . .
C C12 1.0081(3) 0.71168(15) 0.09455(18) 0.0468(6) Uani d . 1 . .
H H12 1.0627 0.7651 0.1097 0.056 Uiso calc R 1 . .
C C13 1.0003(3) 0.65342(14) 0.17882(17) 0.0405(5) Uani d . 1 . .
C C14 0.9151(3) 0.57596(14) 0.15574(17) 0.0380(5) Uani d . 1 . .
H H14 0.9094 0.5366 0.2119 0.046 Uiso calc R 1 . .
C C15 1.1064(3) 0.61377(16) 0.36363(18) 0.0576(7) Uani d . 1 . .
H H15A 0.9970 0.5938 0.3785 0.086 Uiso calc R 1 . .
H H15B 1.1726 0.6377 0.4290 0.086 Uiso calc R 1 . .
H H15C 1.1680 0.5658 0.3390 0.086 Uiso calc R 1 . .
C C16 0.8212(4) 0.63418(17) -0.22690(18) 0.0649(8) Uani d . 1 . .
H H16A 0.7839 0.6936 -0.2260 0.097 Uiso calc R 1 . .
H H16B 0.7679 0.6070 -0.2938 0.097 Uiso calc R 1 . .
H H16C 0.9445 0.6324 -0.2216 0.097 Uiso calc R 1 . .

loop_
_atom_site_aniso_label
_atom_site_aniso_U_11
_atom_site_aniso_U_22
_atom_site_aniso_U_33
_atom_site_aniso_U_12
_atom_site_aniso_U_13
_atom_site_aniso_U_23
O1 0.0799(12) 0.0477(11) 0.0280(8) -0.0122(9) 0.0054(8) 0.0022(7)
O2 0.0909(13) 0.0381(10) 0.0523(10) -0.0194(9) -0.0042(10) 0.0057(8)
O3 0.0727(11) 0.0384(9) 0.0312(8) -0.0072(8) 0.0064(7) -0.0044(7)
O4 0.0792(12) 0.0540(11) 0.0359(9) -0.0129(9) 0.0045(8) 0.0054(7)
O5 0.0636(11) 0.0464(10) 0.0445(9) -0.0064(8) -0.0026(8) -0.0036(8)
N1 0.0569(12) 0.0289(10) 0.0321(10) -0.0078(9) 0.0098(8) -0.0038(8)
N2 0.0502(11) 0.0294(10) 0.0384(10) -0.0049(8) 0.0101(9) -0.0028(8)
C1 0.0414(12) 0.0287(12) 0.0293(11) 0.0003(9) 0.0075(9) 0.0018(9)
C2 0.0394(12) 0.0395(13) 0.0283(11) 0.0013(10) 0.0082(9) 0.0015(10)
C3 0.0469(13) 0.0365(13) 0.0343(12) -0.0012(10) 0.0078(10) 0.0097(10)
C4 0.0487(14) 0.0327(13) 0.0440(13) -0.0046(10) 0.0058(11) 0.0039(10)
C5 0.0797(18) 0.0412(14) 0.0332(13) -0.0130(13) -0.0014(12) 0.0002(11)
C6 0.0657(16) 0.0386(13) 0.0300(12) -0.0073(11) 0.0052(11) 0.0064(10)
C7 0.0451(13) 0.0342(12) 0.0315(12) 0.0049(10) 0.0080(10) 0.0016(10)
C8 0.0487(14) 0.0341(13) 0.0333(12) -0.0013(10) 0.0076(10) -0.0035(10)
C9 0.0415(13) 0.0312(12) 0.0378(12) 0.0006(10) 0.0095(10) 0.0001(10)
C10 0.0467(14) 0.0383(13) 0.0365(12) 0.0003(10) 0.0071(11) 0.0011(10)
C11 0.0558(15) 0.0357(13) 0.0478(14) -0.0033(11) 0.0099(12) 0.0075(10)
C12 0.0521(15) 0.0331(13) 0.0550(15) -0.0036(10) 0.0090(12) 0.0000(11)
C13 0.0420(13) 0.0370(13) 0.0421(13) -0.0014(10) 0.0061(10) -0.0039(10)
C14 0.0429(13) 0.0329(12) 0.0393(12) 0.0012(10) 0.0098(10) 0.0036(9)
C15 0.0654(17) 0.0599(17) 0.0439(14) -0.0057(13) -0.0006(13) 0.0041(12)
C16 0.089(2) 0.0674(19) 0.0395(14) 0.0021(16) 0.0143(14) 0.0098(13)

loop_
_atom_type_symbol
_atom_type_description
_atom_type_scat_dispersion_real
_atom_type_scat_dispersion_imag
_atom_type_scat_source
C C 0.0033 0.0016 'International Tables Vol C Tables 4.2.6.8 and 6.1.1.4'
H H 0.0000 0.0000 'International Tables Vol C Tables 4.2.6.8 and 6.1.1.4'
N N 0.0061 0.0033 'International Tables Vol C Tables 4.2.6.8 and 6.1.1.4'
O O 0.0106 0.0060 'International Tables Vol C Tables 4.2.6.8 and 6.1.1.4'

loop_
_geom_angle_atom_site_label_1
_geom_angle_atom_site_label_2
_geom_angle_atom_site_label_3
_geom_angle_site_symmetry_1
_geom_angle_site_symmetry_3
_geom_angle
_geom_angle_publ_flag
C2 O1 H1 . . 109.5 ?
C4 O2 H2 . . 109.5 ?
C10 O4 C16 . . 117.56(18) ?
C13 O5 C15 . . 117.08(17) ?
C7 N1 N2 . . 117.31(17) ?
C7 N1 H1A . . 121.3 ?
N2 N1 H1A . . 121.3 ?
C8 N2 N1 . . 117.29(17) ?
C6 C1 C2 . . 116.88(19) ?
C6 C1 C7 . . 124.33(18) ?
C2 C1 C7 . . 118.77(18) ?
O1 C2 C3 . . 117.07(18) ?
O1 C2 C1 . . 121.30(19) ?
C3 C2 C1 . . 121.64(19) ?
C4 C3 C2 . . 119.61(19) ?
C4 C3 H3 . . 120.2 ?
C2 C3 H3 . . 120.2 ?
O2 C4 C3 . . 122.76(19) ?
O2 C4 C5 . . 117.22(19) ?
C3 C4 C5 . . 120.0(2) ?
C6 C5 C4 . . 120.1(2) ?
C6 C5 H5 . . 120.0 ?
C4 C5 H5 . . 120.0 ?
C5 C6 C1 . . 121.75(19) ?
C5 C6 H6 . . 119.1 ?
C1 C6 H6 . . 119.1 ?
O3 C7 N1 . . 119.56(19) ?
O3 C7 C1 . . 120.54(18) ?
N1 C7 C1 . . 119.89(18) ?
N2 C8 C9 . . 118.67(19) ?
N2 C8 H8 . . 120.7 ?
C9 C8 H8 . . 120.7 ?
C10 C9 C14 . . 118.8(2) ?
C10 C9 C8 . . 121.21(19) ?
C14 C9 C8 . . 119.95(19) ?
O4 C10 C11 . . 123.68(19) ?
O4 C10 C9 . . 116.29(19) ?
C11 C10 C9 . . 120.0(2) ?
C12 C11 C10 . . 120.1(2) ?
C12 C11 H11 . . 119.9 ?
C10 C11 H11 . . 119.9 ?
C11 C12 C13 . . 120.8(2) ?
C11 C12 H12 . . 119.6 ?
C13 C12 H12 . . 119.6 ?
C14 C13 O5 . . 124.6(2) ?
C14 C13 C12 . . 119.0(2) ?
O5 C13 C12 . . 116.4(2) ?
C13 C14 C9 . . 121.2(2) ?
C13 C14 H14 . . 119.4 ?
C9 C14 H14 . . 119.4 ?
O5 C15 H15A . . 109.5 ?
O5 C15 H15B . . 109.5 ?
H15A C15 H15B . . 109.5 ?
O5 C15 H15C . . 109.5 ?
H15A C15 H15C . . 109.5 ?
H15B C15 H15C . . 109.5 ?
O4 C16 H16A . . 109.5 ?
O4 C16 H16B . . 109.5 ?
H16A C16 H16B . . 109.5 ?
O4 C16 H16C . . 109.5 ?
H16A C16 H16C . . 109.5 ?
H16B C16 H16C . . 109.5 ?

loop_
_geom_bond_atom_site_label_1
_geom_bond_atom_site_label_2
_geom_bond_site_symmetry_2
_geom_bond_distance
_geom_bond_publ_flag
O1 C2 . 1.355(2) ?
O1 H1 . 0.8200 ?
O2 C4 . 1.351(2) ?
O2 H2 . 0.8200 ?
O3 C7 . 1.251(2) ?
O4 C10 . 1.367(2) ?
O4 C16 . 1.424(3) ?
O5 C13 . 1.375(2) ?
O5 C15 . 1.421(3) ?
N1 C7 . 1.348(2) ?
N1 N2 . 1.376(2) ?
N1 H1A . 0.8600 ?
N2 C8 . 1.275(2) ?
C1 C6 . 1.396(3) ?
C1 C2 . 1.403(3) ?
C1 C7 . 1.461(3) ?
C2 C3 . 1.377(3) ?
C3 C4 . 1.376(3) ?
C3 H3 . 0.9300 ?
C4 C5 . 1.387(3) ?
C5 C6 . 1.364(3) ?
C5 H5 . 0.9300 ?
C6 H6 . 0.9300 ?
C8 C9 . 1.455(3) ?
C8 H8 . 0.9300 ?
C9 C10 . 1.389(3) ?
C9 C14 . 1.396(3) ?
C10 C11 . 1.384(3) ?
C11 C12 . 1.374(3) ?
C11 H11 . 0.9300 ?
C12 C13 . 1.387(3) ?
C12 H12 . 0.9300 ?
C13 C14 . 1.371(3) ?
C14 H14 . 0.9300 ?
C15 H15A . 0.9600 ?
C15 H15B . 0.9600 ?
C15 H15C . 0.9600 ?
C16 H16A . 0.9600 ?
C16 H16B . 0.9600 ?
C16 H16C . 0.9600 ?

loop_
_geom_hbond_atom_site_label_D
_geom_hbond_atom_site_label_H
_geom_hbond_atom_site_label_A
_geom_hbond_site_symmetry_A
_geom_hbond_distance_DH
_geom_hbond_distance_HA
_geom_hbond_distance_DA
_geom_hbond_angle_DHA
O1 H1 O3 . 0.82 1.76 2.495(2) 148
O2 H2 O3 2_645 0.82 1.92 2.664(2) 151
N1 H1A O1 4_565 0.86 2.17 3.012(2) 166

loop_
_geom_torsion_atom_site_label_1
_geom_torsion_atom_site_label_2
_geom_torsion_atom_site_label_3
_geom_torsion_atom_site_label_4
_geom_torsion_site_symmetry_1
_geom_torsion_site_symmetry_2
_geom_torsion_site_symmetry_3
_geom_torsion_site_symmetry_4
_geom_torsion
_geom_torsion_publ_flag
C7 N1 N2 C8 . . . . 176.80(19) ?
C6 C1 C2 O1 . . . . -176.99(19) ?
C7 C1 C2 O1 . . . . 4.5(3) ?
C6 C1 C2 C3 . . . . 2.6(3) ?
C7 C1 C2 C3 . . . . -175.98(19) ?
O1 C2 C3 C4 . . . . 176.54(19) ?
C1 C2 C3 C4 . . . . -3.0(3) ?
C2 C3 C4 O2 . . . . -176.9(2) ?
C2 C3 C4 C5 . . . . 1.7(3) ?
O2 C4 C5 C6 . . . . 178.7(2) ?
C3 C4 C5 C6 . . . . 0.0(4) ?
C4 C5 C6 C1 . . . . -0.4(4) ?
C2 C1 C6 C5 . . . . -0.8(3) ?
C7 C1 C6 C5 . . . . 177.6(2) ?
N2 N1 C7 O3 . . . . 0.6(3) ?
N2 N1 C7 C1 . . . . -178.22(17) ?
C6 C1 C7 O3 . . . . 170.6(2) ?
C2 C1 C7 O3 . . . . -11.0(3) ?
C6 C1 C7 N1 . . . . -10.6(3) ?
C2 C1 C7 N1 . . . . 167.86(19) ?
N1 N2 C8 C9 . . . . -178.34(17) ?
N2 C8 C9 C10 . . . . -166.4(2) ?
N2 C8 C9 C14 . . . . 14.8(3) ?
C16 O4 C10 C11 . . . . 17.6(3) ?
C16 O4 C10 C9 . . . . -163.9(2) ?
C14 C9 C10 O4 . . . . 179.36(18) ?
C8 C9 C10 O4 . . . . 0.6(3) ?
C14 C9 C10 C11 . . . . -2.1(3) ?
C8 C9 C10 C11 . . . . 179.09(19) ?
O4 C10 C11 C12 . . . . 178.8(2) ?
C9 C10 C11 C12 . . . . 0.4(3) ?
C10 C11 C12 C13 . . . . 1.7(3) ?
C15 O5 C13 C14 . . . . 14.2(3) ?
C15 O5 C13 C12 . . . . -166.4(2) ?
C11 C12 C13 C14 . . . . -1.9(3) ?
C11 C12 C13 O5 . . . . 178.70(19) ?
O5 C13 C14 C9 . . . . 179.43(19) ?
C12 C13 C14 C9 . . . . 0.0(3) ?
C10 C9 C14 C13 . . . . 1.9(3) ?
C8 C9 C14 C13 . . . . -179.3(2) ?

loop_
_cod_related_entry_id
_cod_related_entry_database
_cod_related_entry_code
1 ChemSpider 24744775
